data_7007022
loop_
_publ_author_name
'Liu, Fenghui'
'Chen, Wanzhi'
'Wang, Daqi'

_publ_section_title
;
 Synthesis and characterization of amidate bridged dimeric and
 oligomeric platinum complexes having short platinum-platinum
 interactions.
;
_journal_issue 28
_journal_name_full 'Dalton transactions (Cambridge, England : 2003)'
_journal_page_first 3445
_journal_page_last 3453
_journal_paper_doi 10.1039/b516410a
_journal_year 2006
_chemical_formula_sum 'C22 H50 Cl2 N6 O11 Pt2'
_chemical_formula_weight 1035.76
_chemical_name_systematic
;
?
;
_space_group_IT_number 18
_symmetry_cell_setting orthorhombic
_symmetry_space_group_name_Hall 'P 2 2ab'
_symmetry_space_group_name_H-M 'P 21 21 2'
_atom_sites_solution_hydrogens geom
_atom_sites_solution_primary direct
_atom_sites_solution_secondary difmap
_audit_creation_method SHELXL-97
_cell_angle_alpha 90.00
_cell_angle_beta 90.00
_cell_angle_gamma 90.00
_cell_formula_units_Z 2
_cell_length_a 10.513(3)
_cell_length_b 16.117(4)
_cell_length_c 10.945(3)
_cell_measurement_temperature 123(2)
_cell_volume 1854.5(9)
_computing_cell_refinement 'Bruker SMART'
_computing_data_collection 'Bruker SMART'
_computing_data_reduction 'Bruker SAINT'
_computing_molecular_graphics 'Bruker SHELXTL'
_computing_publication_material 'Bruker SHELXTL'
_computing_structure_refinement 'SHELXL-97 (Sheldrick, 1997)'
_computing_structure_solution 'SHELXS-97 (Sheldrick, 1990)'
_diffrn_ambient_temperature 123(2)
_diffrn_measured_fraction_theta_full 0.992
_diffrn_measured_fraction_theta_max 0.992
_diffrn_measurement_device_type 'CCD area detector'
_diffrn_measurement_method 'phi and omega scans'
_diffrn_radiation_monochromator graphite
_diffrn_radiation_source 'fine-focus sealed tube'
_diffrn_radiation_type MoK\a
_diffrn_radiation_wavelength 0.71073
_diffrn_reflns_av_R_equivalents 0.0695
_diffrn_reflns_av_sigmaI/netI 0.0658
_diffrn_reflns_limit_h_max 12
_diffrn_reflns_limit_h_min -12
_diffrn_reflns_limit_k_max 17
_diffrn_reflns_limit_k_min -19
_diffrn_reflns_limit_l_max 13
_diffrn_reflns_limit_l_min -11
_diffrn_reflns_number 9003
_diffrn_reflns_theta_full 25.01
_diffrn_reflns_theta_max 25.01
_diffrn_reflns_theta_min 2.25
_exptl_absorpt_coefficient_mu 7.734
_exptl_absorpt_correction_T_max 0.2693
_exptl_absorpt_correction_T_min 0.1436
_exptl_absorpt_correction_type multi-scan
_exptl_absorpt_process_details sadabs
_exptl_crystal_colour pale-yellow
_exptl_crystal_density_diffrn 1.855
_exptl_crystal_density_method 'not measured'
_exptl_crystal_description block
_exptl_crystal_F_000 1004
_exptl_crystal_size_max 0.41
_exptl_crystal_size_mid 0.38
_exptl_crystal_size_min 0.23
_refine_diff_density_max 2.568
_refine_diff_density_min -2.145
_refine_diff_density_rms 0.216
_refine_ls_abs_structure_details 'Flack H D (1983), Acta Cryst. A39, 876-881'
_refine_ls_abs_structure_Flack 0.16(3)
_refine_ls_extinction_method none
_refine_ls_goodness_of_fit_ref 1.048
_refine_ls_hydrogen_treatment constr
_refine_ls_matrix_type full
_refine_ls_number_parameters 199
_refine_ls_number_reflns 3248
_refine_ls_number_restraints 168
_refine_ls_restrained_S_all 1.037
_refine_ls_R_factor_all 0.0601
_refine_ls_R_factor_gt 0.0523
_refine_ls_shift/su_max 0.002
_refine_ls_shift/su_mean 0.000
_refine_ls_structure_factor_coef Fsqd
_refine_ls_weighting_details 'calc w=1/[\s^2^(Fo^2^)+(0.0747P)^2^+4.9200P] where P=(Fo^2^+2Fc^2^)/3'
_refine_ls_weighting_scheme calc
_refine_ls_wR_factor_gt 0.1324
_refine_ls_wR_factor_ref 0.1375
_reflns_number_gt 2808
_reflns_number_total 3248
_reflns_threshold_expression >2sigma(I)
_cod_data_source_file b516410a.txt
_cod_data_source_block pt2
_cod_original_sg_symbol_H-M P2(1)2(1)2
_cod_database_code 7007022

loop_
_symmetry_equiv_pos_as_xyz
'x, y, z'
'-x, -y, z'
'x+1/2, -y+1/2, -z'
'-x+1/2, y+1/2, -z'

loop_
_atom_site_label
_atom_site_type_symbol
_atom_site_fract_x
_atom_site_fract_y
_atom_site_fract_z
_atom_site_U_iso_or_equiv
_atom_site_adp_type
_atom_site_occupancy
_atom_site_symmetry_multiplicity
_atom_site_calc_flag
_atom_site_refinement_flags
_atom_site_disorder_assembly
_atom_site_disorder_group
Pt1 Pt 0.35455(4) 1.00342(2) 0.15443(4) 0.03993(18) Uani 1 1 d . . .
Cl1 Cl 0.9959(5) 0.78301(15) 0.0885(3) 0.0502(7) Uani 1 1 d U . .
O1 O 0.3911(10) 0.9181(6) 0.2849(12) 0.054(3) Uani 1 1 d U . .
N2 N 0.2948(11) 0.9150(6) 0.0351(14) 0.038(3) Uani 1 1 d . . .
H2A H 0.3628 0.8831 0.0109 0.045 Uiso 1 1 calc R . .
H2B H 0.2366 0.8809 0.0727 0.045 Uiso 1 1 calc R . .
N3 N 0.3043(10) 1.0823(6) 0.0200(14) 0.039(3) Uani 1 1 d . . .
H3A H 0.2253 1.1044 0.0360 0.047 Uiso 1 1 calc R . .
H3B H 0.3619 1.1252 0.0154 0.047 Uiso 1 1 calc R . .
N1 N 0.6010(11) 0.9024(6) 0.2700(12) 0.040(3) Uani 1 1 d . . .
H1 H 0.6649 0.8702 0.2912 0.048 Uiso 1 1 calc R . .
O2 O 0.8890(12) 0.7814(8) 0.169(2) 0.087(4) Uani 1 1 d U . .
O3 O 1.1120(12) 0.7883(8) 0.154(2) 0.083(4) Uani 1 1 d U . .
O4 O 0.9870(13) 0.8538(6) 0.0117(11) 0.083(3) Uani 1 1 d U . .
O5 O 0.9961(14) 0.7120(6) 0.0094(11) 0.083(3) Uani 1 1 d U . .
O6 O 0.098(2) 0.9365(16) 0.386(2) 0.077(6) Uani 0.50 1 d PU . .
H6A H 0.1747 0.9518 0.3391 0.092 Uiso 0.50 1 d PR . .
H6B H 0.0914 0.9797 0.4502 0.092 Uiso 0.50 1 d PR . .
C1 C 0.4963(17) 0.8838(6) 0.3150(10) 0.041(2) Uani 1 1 d U . .
C2 C 0.4909(18) 0.8136(7) 0.4119(11) 0.047(3) Uani 1 1 d U . .
C3 C 0.4390(18) 0.8464(10) 0.5241(16) 0.074(4) Uani 1 1 d U . .
H3C H 0.4920 0.8925 0.5525 0.110 Uiso 1 1 calc R . .
H3D H 0.4375 0.8027 0.5863 0.110 Uiso 1 1 calc R . .
H3E H 0.3522 0.8663 0.5095 0.110 Uiso 1 1 calc R . .
C4 C 0.6334(17) 0.7819(9) 0.4417(17) 0.069(4) Uani 1 1 d U . .
H4A H 0.6718 0.7590 0.3675 0.104 Uiso 1 1 calc R . .
H4B H 0.6301 0.7389 0.5050 0.104 Uiso 1 1 calc R . .
H4C H 0.6847 0.8287 0.4709 0.104 Uiso 1 1 calc R . .
C5 C 0.424(2) 0.7428(10) 0.3529(17) 0.075(4) Uani 1 1 d U . .
H5A H 0.4694 0.7267 0.2784 0.112 Uiso 1 1 calc R . .
H5B H 0.3370 0.7593 0.3321 0.112 Uiso 1 1 calc R . .
H5C H 0.4215 0.6956 0.4094 0.112 Uiso 1 1 calc R . .
C6 C 0.2358(12) 0.9548(7) -0.0731(13) 0.039(3) Uani 1 1 d . . .
H6 H 0.1455 0.9678 -0.0519 0.046 Uiso 1 1 calc R . .
C7 C 0.3016(12) 1.0350(7) -0.1000(15) 0.044(3) Uani 1 1 d . . .
H7 H 0.3911 1.0226 -0.1247 0.052 Uiso 1 1 calc R . .
C8 C 0.2378(14) 1.0825(8) -0.2025(17) 0.052(5) Uani 1 1 d . . .
H8A H 0.2859 1.1339 -0.2204 0.062 Uiso 1 1 calc R . .
H8B H 0.1502 1.0981 -0.1786 0.062 Uiso 1 1 calc R . .
C9 C 0.2349(18) 1.0262(9) -0.316(2) 0.077(6) Uani 1 1 d . . .
H9A H 0.1908 1.0554 -0.3836 0.093 Uiso 1 1 calc R . .
H9B H 0.3231 1.0145 -0.3428 0.093 Uiso 1 1 calc R . .
C10 C 0.1680(17) 0.9462(8) -0.2902(15) 0.060(4) Uani 1 1 d . . .
H10A H 0.1698 0.9105 -0.3638 0.071 Uiso 1 1 calc R . .
H10B H 0.0781 0.9573 -0.2691 0.071 Uiso 1 1 calc R . .
C11 C 0.2347(16) 0.9011(7) -0.1825(16) 0.048(4) Uani 1 1 d . . .
H11A H 0.1891 0.8489 -0.1639 0.057 Uiso 1 1 calc R . .
H11B H 0.3230 0.8870 -0.2058 0.057 Uiso 1 1 calc R . .

loop_
_atom_site_aniso_label
_atom_site_aniso_U_11
_atom_site_aniso_U_22
_atom_site_aniso_U_33
_atom_site_aniso_U_23
_atom_site_aniso_U_13
_atom_site_aniso_U_12
Pt1 0.0418(3) 0.0185(2) 0.0596(3) 0.0010(3) 0.00202(19) 0.0030(2)
Cl1 0.0498(15) 0.0218(13) 0.079(2) 0.0015(13) -0.012(3) -0.0075(14)
O1 0.061(6) 0.039(5) 0.061(6) 0.011(5) 0.014(5) -0.001(4)
N2 0.043(7) 0.021(5) 0.049(8) 0.014(5) 0.008(6) -0.001(4)
N3 0.035(6) 0.025(5) 0.058(9) 0.003(6) -0.011(6) -0.003(4)
N1 0.050(7) 0.029(5) 0.042(7) 0.004(5) 0.001(6) 0.012(4)
O2 0.074(8) 0.073(7) 0.114(11) 0.000(8) 0.024(9) -0.028(6)
O3 0.076(8) 0.072(7) 0.100(9) 0.025(8) -0.037(8) -0.018(6)
O4 0.085(7) 0.059(6) 0.104(8) 0.036(6) 0.017(8) 0.002(6)
O5 0.071(5) 0.057(5) 0.121(7) -0.035(5) -0.014(7) 0.004(5)
O6 0.078(9) 0.080(9) 0.073(9) -0.007(8) 0.025(7) -0.009(7)
C1 0.065(6) 0.017(4) 0.040(5) -0.002(4) -0.005(8) -0.001(5)
C2 0.068(7) 0.027(5) 0.046(6) 0.010(5) -0.004(8) 0.000(6)
C3 0.120(11) 0.050(8) 0.051(8) 0.001(7) 0.013(8) -0.003(8)
C4 0.098(10) 0.039(7) 0.070(10) 0.001(7) -0.014(9) 0.003(7)
C5 0.110(11) 0.054(8) 0.060(9) -0.002(8) 0.013(9) -0.015(8)
C6 0.043(7) 0.024(6) 0.049(9) 0.004(5) 0.010(6) -0.005(5)
C7 0.046(7) 0.017(5) 0.068(10) 0.013(6) 0.013(7) 0.007(5)
C8 0.044(8) 0.029(7) 0.082(15) 0.011(7) -0.010(8) 0.003(5)
C9 0.082(11) 0.032(7) 0.118(17) 0.000(9) -0.013(11) 0.010(7)
C10 0.091(11) 0.025(6) 0.062(10) -0.004(6) -0.032(10) 0.013(7)
C11 0.076(10) 0.016(5) 0.051(11) -0.003(6) -0.006(8) 0.001(5)

loop_
_atom_type_symbol
_atom_type_description
_atom_type_scat_dispersion_real
_atom_type_scat_dispersion_imag
_atom_type_scat_source
C C 0.0033 0.0016 'International Tables Vol C Tables 4.2.6.8 and 6.1.1.4'
H H 0.0000 0.0000 'International Tables Vol C Tables 4.2.6.8 and 6.1.1.4'
N N 0.0061 0.0033 'International Tables Vol C Tables 4.2.6.8 and 6.1.1.4'
O O 0.0106 0.0060 'International Tables Vol C Tables 4.2.6.8 and 6.1.1.4'
Cl Cl 0.1484 0.1585 'International Tables Vol C Tables 4.2.6.8 and 6.1.1.4'
Pt Pt -1.7033 8.3905 'International Tables Vol C Tables 4.2.6.8 and 6.1.1.4'

loop_
_geom_angle_atom_site_label_1
_geom_angle_atom_site_label_2
_geom_angle_atom_site_label_3
_geom_angle
_geom_angle_site_symmetry_1
_geom_angle_site_symmetry_3
_geom_angle_publ_flag
N3 Pt1 O1 174.8(4) . . ?
N3 Pt1 N1 92.5(5) . 2_675 ?
O1 Pt1 N1 91.4(4) . 2_675 ?
N3 Pt1 N2 83.8(4) . . ?
O1 Pt1 N2 92.1(5) . . ?
N1 Pt1 N2 174.6(4) 2_675 . ?
N3 Pt1 Pt1 106.6(3) . 2_675 ?
O1 Pt1 Pt1 77.6(3) . 2_675 ?
N1 Pt1 Pt1 78.3(3) 2_675 2_675 ?
N2 Pt1 Pt1 106.5(3) . 2_675 ?
O3 Cl1 O4 107.9(8) . . ?
O3 Cl1 O2 111.4(7) . . ?
O4 Cl1 O2 109.1(9) . . ?
O3 Cl1 O5 110.6(9) . . ?
O4 Cl1 O5 106.5(7) . . ?
O2 Cl1 O5 111.1(9) . . ?
C1 O1 Pt1 129.8(9) . . ?
C6 N2 Pt1 109.8(7) . . ?
C6 N2 H2A 109.7 . . ?
Pt1 N2 H2A 109.7 . . ?
C6 N2 H2B 109.7 . . ?
Pt1 N2 H2B 109.7 . . ?
H2A N2 H2B 108.2 . . ?
C7 N3 Pt1 108.6(7) . . ?
C7 N3 H3A 110.0 . . ?
Pt1 N3 H3A 110.0 . . ?
C7 N3 H3B 110.0 . . ?
Pt1 N3 H3B 110.0 . . ?
H3A N3 H3B 108.4 . . ?
C1 N1 Pt1 129.1(9) . 2_675 ?
C1 N1 H1 115.4 . . ?
Pt1 N1 H1 115.4 2_675 . ?
H6A O6 H6B 104.4 . . ?
N1 C1 O1 124.0(10) . . ?
N1 C1 C2 118.6(14) . . ?
O1 C1 C2 117.4(14) . . ?
C3 C2 C5 118.1(15) . . ?
C3 C2 C1 109.1(11) . . ?
C5 C2 C1 106.2(12) . . ?
C3 C2 C4 107.1(13) . . ?
C5 C2 C4 106.5(12) . . ?
C1 C2 C4 109.5(14) . . ?
C2 C3 H3C 109.5 . . ?
C2 C3 H3D 109.5 . . ?
H3C C3 H3D 109.5 . . ?
C2 C3 H3E 109.5 . . ?
H3C C3 H3E 109.5 . . ?
H3D C3 H3E 109.5 . . ?
C2 C4 H4A 109.5 . . ?
C2 C4 H4B 109.5 . . ?
H4A C4 H4B 109.5 . . ?
C2 C4 H4C 109.5 . . ?
H4A C4 H4C 109.5 . . ?
H4B C4 H4C 109.5 . . ?
C2 C5 H5A 109.5 . . ?
C2 C5 H5B 109.5 . . ?
H5A C5 H5B 109.5 . . ?
C2 C5 H5C 109.5 . . ?
H5A C5 H5C 109.5 . . ?
H5B C5 H5C 109.5 . . ?
C11 C6 N2 113.4(11) . . ?
C11 C6 C7 110.5(12) . . ?
N2 C6 C7 109.8(11) . . ?
C11 C6 H6 107.6 . . ?
N2 C6 H6 107.6 . . ?
C7 C6 H6 107.6 . . ?
C6 C7 C8 112.3(12) . . ?
C6 C7 N3 105.8(11) . . ?
C8 C7 N3 113.2(10) . . ?
C6 C7 H7 108.5 . . ?
C8 C7 H7 108.5 . . ?
N3 C7 H7 108.5 . . ?
C7 C8 C9 108.0(11) . . ?
C7 C8 H8A 110.1 . . ?
C9 C8 H8A 110.1 . . ?
C7 C8 H8B 110.1 . . ?
C9 C8 H8B 110.1 . . ?
H8A C8 H8B 108.4 . . ?
C10 C9 C8 111.4(16) . . ?
C10 C9 H9A 109.4 . . ?
C8 C9 H9A 109.4 . . ?
C10 C9 H9B 109.4 . . ?
C8 C9 H9B 109.4 . . ?
H9A C9 H9B 108.0 . . ?
C9 C10 C11 109.6(14) . . ?
C9 C10 H10A 109.7 . . ?
C11 C10 H10A 109.7 . . ?
C9 C10 H10B 109.7 . . ?
C11 C10 H10B 109.7 . . ?
H10A C10 H10B 108.2 . . ?
C6 C11 C10 110.2(10) . . ?
C6 C11 H11A 109.6 . . ?
C10 C11 H11A 109.6 . . ?
C6 C11 H11B 109.6 . . ?
C10 C11 H11B 109.6 . . ?
H11A C11 H11B 108.1 . . ?

loop_
_geom_bond_atom_site_label_1
_geom_bond_atom_site_label_2
_geom_bond_distance
_geom_bond_site_symmetry_2
_geom_bond_publ_flag
Pt1 N3 2.015(13) . ?
Pt1 O1 2.019(11) . ?
Pt1 N1 2.030(12) 2_675 ?
Pt1 N2 2.033(13) . ?
Pt1 Pt1 3.0602(12) 2_675 ?
Cl1 O3 1.418(15) . ?
Cl1 O4 1.420(10) . ?
Cl1 O2 1.431(17) . ?
Cl1 O5 1.435(10) . ?
O1 C1 1.280(18) . ?
N2 C6 1.483(19) . ?
N2 H2A 0.9200 . ?
N2 H2B 0.9200 . ?
N3 C7 1.52(2) . ?
N3 H3A 0.9200 . ?
N3 H3B 0.9200 . ?
N1 C1 1.243(18) . ?
N1 Pt1 2.030(12) 2_675 ?
N1 H1 0.8800 . ?
O6 H6A 0.9900 . ?
O6 H6B 0.9900 . ?
C1 C2 1.552(15) . ?
C2 C3 1.44(2) . ?
C2 C5 1.49(2) . ?
C2 C4 1.62(3) . ?
C3 H3C 0.9800 . ?
C3 H3D 0.9800 . ?
C3 H3E 0.9800 . ?
C4 H4A 0.9800 . ?
C4 H4B 0.9800 . ?
C4 H4C 0.9800 . ?
C5 H5A 0.9800 . ?
C5 H5B 0.9800 . ?
C5 H5C 0.9800 . ?
C6 C11 1.477(19) . ?
C6 C7 1.494(15) . ?
C6 H6 1.0000 . ?
C7 C8 1.52(2) . ?
C7 H7 1.0000 . ?
C8 C9 1.54(3) . ?
C8 H8A 0.9900 . ?
C8 H8B 0.9900 . ?
C9 C10 1.50(2) . ?
C9 H9A 0.9900 . ?
C9 H9B 0.9900 . ?
C10 C11 1.55(2) . ?
C10 H10A 0.9900 . ?
C10 H10B 0.9900 . ?
C11 H11A 0.9900 . ?
C11 H11B 0.9900 . ?

loop_
_geom_torsion_atom_site_label_1
_geom_torsion_atom_site_label_2
_geom_torsion_atom_site_label_3
_geom_torsion_atom_site_label_4
_geom_torsion
_geom_torsion_site_symmetry_1
_geom_torsion_site_symmetry_2
_geom_torsion_site_symmetry_3
_geom_torsion_site_symmetry_4
_geom_torsion_publ_flag
N1 Pt1 O1 C1 -86.2(12) 2_675 . . . ?
N2 Pt1 O1 C1 97.9(12) . . . . ?
Pt1 Pt1 O1 C1 -8.5(11) 2_675 . . . ?
N3 Pt1 N2 C6 -6.5(8) . . . . ?
O1 Pt1 N2 C6 170.3(8) . . . . ?
Pt1 Pt1 N2 C6 -112.0(8) 2_675 . . . ?
N1 Pt1 N3 C7 162.8(8) 2_675 . . . ?
N2 Pt1 N3 C7 -21.1(7) . . . . ?
Pt1 Pt1 N3 C7 84.3(8) 2_675 . . . ?
Pt1 N1 C1 O1 7.4(18) 2_675 . . . ?
Pt1 N1 C1 C2 -173.8(9) 2_675 . . . ?
Pt1 O1 C1 N1 4.6(18) . . . . ?
Pt1 O1 C1 C2 -174.2(8) . . . . ?
N1 C1 C2 C3 120.9(16) . . . . ?
O1 C1 C2 C3 -60.2(17) . . . . ?
N1 C1 C2 C5 -110.7(16) . . . . ?
O1 C1 C2 C5 68.2(16) . . . . ?
N1 C1 C2 C4 3.9(15) . . . . ?
O1 C1 C2 C4 -177.2(11) . . . . ?
Pt1 N2 C6 C11 157.8(10) . . . . ?
Pt1 N2 C6 C7 33.7(12) . . . . ?
C11 C6 C7 C8 59.4(15) . . . . ?
N2 C6 C7 C8 -174.7(12) . . . . ?
C11 C6 C7 N3 -176.6(11) . . . . ?
N2 C6 C7 N3 -50.7(12) . . . . ?
Pt1 N3 C7 C6 44.1(10) . . . . ?
Pt1 N3 C7 C8 167.5(9) . . . . ?
C6 C7 C8 C9 -57.2(16) . . . . ?
N3 C7 C8 C9 -177.0(12) . . . . ?
C7 C8 C9 C10 57.0(16) . . . . ?
C8 C9 C10 C11 -57.7(16) . . . . ?
N2 C6 C11 C10 178.3(12) . . . . ?
C7 C6 C11 C10 -57.9(17) . . . . ?
C9 C10 C11 C6 57.8(17) . . . . ?
